data_4516410
loop_
_publ_author_name
'Li, Ping'
'Hwang, Jungwun'
'Maier, Josef M.'
'Zhao, Chen'
'Kaborda, Darya V.'
'Smith, Mark D.'
'Pellechia, Perry J.'
'Shimizu, Ken D.'

_publ_section_title
;
 Correlation between Solid-State and Solution Conformational Ratios in a
 Series of N-(o-Tolyl)Succinimide Molecular Rotors
;
_journal_issue 8
_journal_name_full 'Crystal Growth &amp; Design'
_journal_page_first 3561
_journal_paper_doi 10.1021/acs.cgd.5b00906
_journal_volume 15
_journal_year 2015
_chemical_formula_moiety 'C41 H26 N2 O3'
_chemical_formula_sum 'C41 H26 N2 O3'
_chemical_formula_weight 594.64
_space_group_crystal_system monoclinic
_space_group_IT_number 14
_space_group_name_Hall '-P 2ybc'
_space_group_name_H-M_alt 'P 1 21/c 1'
_atom_sites_solution_hydrogens geom
_atom_sites_solution_primary direct
_audit_creation_date 2014-10-23
_audit_creation_method
;
Olex2 1.2
(compiled 2014.09.19 svn.r3010 for OlexSys, GUI svn.r4874)
;
_cell_angle_alpha 90
_cell_angle_beta 111.823(2)
_cell_angle_gamma 90
_cell_formula_units_Z 8
_cell_length_a 21.161(2)
_cell_length_b 17.4083(16)
_cell_length_c 16.5300(15)
_cell_measurement_reflns_used 8949
_cell_measurement_temperature 100(2)
_cell_measurement_theta_max 26.468
_cell_measurement_theta_min 2.320
_cell_volume 5652.9(9)
_computing_cell_refinement 'SAINT v6.45A (Bruker, 2003)'
_computing_data_collection 'SMART v5.631 (Bruker, 2003)'
_computing_data_reduction 'SAINT v6.45A (Bruker, 2003)'
_computing_molecular_graphics 'Olex2 (Dolomanov et al., 2009)'
_computing_publication_material 'Olex2 (Dolomanov et al., 2009)'
_computing_structure_refinement 'ShelXL (Sheldrick, 2008)'
_computing_structure_solution 'ShelXT (Sheldrick, 2008)'
_diffrn_ambient_temperature 100(2)
_diffrn_measured_fraction_theta_full 1.000
_diffrn_measured_fraction_theta_max 0.996
_diffrn_measurement_device_type 'CCD area detector'
_diffrn_measurement_method 'phi and omega scans'
_diffrn_radiation_monochromator graphite
_diffrn_radiation_type MoK\a
_diffrn_radiation_wavelength 0.71073
_diffrn_reflns_av_R_equivalents 0.0587
_diffrn_reflns_av_unetI/netI 0.0340
_diffrn_reflns_Laue_measured_fraction_full 1.000
_diffrn_reflns_Laue_measured_fraction_max 0.996
_diffrn_reflns_limit_h_max 26
_diffrn_reflns_limit_h_min -26
_diffrn_reflns_limit_k_max 21
_diffrn_reflns_limit_k_min -21
_diffrn_reflns_limit_l_max 20
_diffrn_reflns_limit_l_min -20
_diffrn_reflns_number 90080
_diffrn_reflns_point_group_measured_fraction_full 1.000
_diffrn_reflns_point_group_measured_fraction_max 0.996
_diffrn_reflns_theta_full 26.000
_diffrn_reflns_theta_max 26.509
_diffrn_reflns_theta_min 1.563
_diffrn_source_current 35.0
_diffrn_source_power 1.575
_diffrn_source_voltage 45.0
_exptl_absorpt_coefficient_mu 0.088
_exptl_absorpt_correction_T_max 1
_exptl_absorpt_correction_T_min 0.873109
_exptl_absorpt_correction_type multi-scan
_exptl_absorpt_process_details
;
SADABS v.2.10 (Bruker,2003) was used for absorption correction.
R(int) was 0.0772 before and 0.0457 after correction.
The Ratio of minimum to maximum transmission is 0.8731.
The \l/2 correction factor is 0.0015.
;
_exptl_crystal_colour 'light brown'
_exptl_crystal_density_diffrn 1.397
_exptl_crystal_description plate
_exptl_crystal_F_000 2480
_exptl_crystal_size_max 0.56
_exptl_crystal_size_mid 0.48
_exptl_crystal_size_min 0.24
_refine_diff_density_max 0.486
_refine_diff_density_min -0.359
_refine_diff_density_rms 0.054
_refine_ls_extinction_method none
_refine_ls_goodness_of_fit_ref 1.062
_refine_ls_hydrogen_treatment constr
_refine_ls_matrix_type full
_refine_ls_number_parameters 831
_refine_ls_number_reflns 11675
_refine_ls_number_restraints 0
_refine_ls_restrained_S_all 1.062
_refine_ls_R_factor_all 0.0670
_refine_ls_R_factor_gt 0.0541
_refine_ls_shift/su_max 0.001
_refine_ls_shift/su_mean 0.000
_refine_ls_structure_factor_coef Fsqd
_refine_ls_weighting_details 'w=1/[\s^2^(Fo^2^)+(0.0460P)^2^+5.9931P] where P=(Fo^2^+2Fc^2^)/3'
_refine_ls_weighting_scheme calc
_refine_ls_wR_factor_gt 0.1260
_refine_ls_wR_factor_ref 0.1330
_reflns_number_gt 9682
_reflns_number_total 11675
_reflns_threshold_expression 'I > 2\s(I)'
_cod_data_source_file cg5b00906_si_002.cif
_cod_data_source_block 30(jmm234)
_cod_original_cell_volume 5653.0(9)
_cod_database_code 4516410
_shelxl_version_number 2014/6
_shelx_space_group_comment
;
The symmetry employed for this shelxl refinement is uniquely defined
by the following loop, which should always be used as a source of
symmetry information in preference to the above space-group names.
They are only intended as comments.
;
_shelx_estimated_absorpt_t_max 0.979
_shelx_estimated_absorpt_t_min 0.952
_olex2_refinement_description
;
1. Fixed Uiso
 At 1.2 times of:
  All C(H) groups
 At 1.5 times of:
  All C(H,H,H) groups
2.a Ternary CH refined with riding coordinates:
 C3A(H3A), C6A(H6A), C3B(H3B), C6B(H6B)
2.b Aromatic/amide H refined with riding coordinates:
 C11A(H11A), C12A(H12A), C13A(H13A), C15A(H15A), C16A(H16A), C18A(H18A),
 C19A(H19A), C20A(H20A), C25A(H25A), C26A(H26A), C27A(H27A), C28A(H28A),
 C29A(H29A), C31A(H31A), C32A(H32A), C33A(H33A), C34A(H34A), C35A(H35A),
 C38A(H38A), C39A(H39A), C40A(H40A), C11B(H11B), C12B(H12B), C13B(H13B),
 C15B(H15B), C16B(H16B), C18B(H18B), C19B(H19B), C20B(H20B), C25B(H25B),
 C26B(H26B), C27B(H27B), C28B(H28B), C29B(H29B), C31B(H31B), C32B(H32B),
 C33B(H33B), C34B(H34B), C35B(H35B), C38B(H38B), C39B(H39B), C40B(H40B)
2.c Idealised Me refined as rotating group:
 C41A(H41A,H41B,H41C), C41B(H41D,H41E,H41F)
;
_olex2_submission_special_instructions 'No special instructions were received'

loop_
_space_group_symop_operation_xyz
'x, y, z'
'-x, y+1/2, -z+1/2'
'-x, -y, -z'
'x, -y-1/2, z-1/2'

loop_
_atom_site_label
_atom_site_type_symbol
_atom_site_fract_x
_atom_site_fract_y
_atom_site_fract_z
_atom_site_U_iso_or_equiv
_atom_site_adp_type
_atom_site_occupancy
_atom_site_site_symmetry_order
_atom_site_calc_flag
_atom_site_refinement_flags_posn
O1A O 0.33382(7) 0.54638(8) 0.89891(9) 0.0235(3) Uani 1 1 d .
O2A O 0.37626(9) 0.61766(9) 0.59246(10) 0.0332(4) Uani 1 1 d .
O3A O 0.34975(8) 0.36181(9) 0.62916(10) 0.0295(4) Uani 1 1 d .
N1A N 0.36738(9) 0.48615(10) 0.59604(11) 0.0232(4) Uani 1 1 d .
N2A N 0.34870(10) 0.48305(11) 0.44741(12) 0.0311(4) Uani 1 1 d .
C1A C 0.35317(9) 0.53443(11) 0.84119(13) 0.0186(4) Uani 1 1 d .
C2A C 0.37290(10) 0.59158(11) 0.78103(12) 0.0195(4) Uani 1 1 d .
C3A C 0.32847(10) 0.55617(11) 0.69062(13) 0.0211(4) Uani 1 1 d .
H3A H 0.2819 0.5793 0.6685 0.025 Uiso 1 1 calc R
C4A C 0.35986(11) 0.56081(13) 0.62147(13) 0.0244(5) Uani 1 1 d .
C5A C 0.34826(10) 0.42961(12) 0.64251(13) 0.0221(4) Uani 1 1 d .
C6A C 0.32476(10) 0.46949(11) 0.70797(13) 0.0197(4) Uani 1 1 d .
H6A H 0.2768 0.4545 0.6977 0.024 Uiso 1 1 calc R
C7A C 0.37074(10) 0.45756(11) 0.80632(12) 0.0186(4) Uani 1 1 d .
C8A C 0.44382(10) 0.48164(11) 0.81998(12) 0.0179(4) Uani 1 1 d .
C9A C 0.44453(10) 0.55912(11) 0.80414(12) 0.0173(4) Uani 1 1 d .
C10A C 0.50524(10) 0.59849(11) 0.80706(12) 0.0182(4) Uani 1 1 d .
C11A C 0.50658(10) 0.67529(12) 0.78264(12) 0.0205(4) Uani 1 1 d .
H11A H 0.4656 0.7043 0.7624 0.025 Uiso 1 1 calc R
C12A C 0.56723(11) 0.70934(12) 0.78771(13) 0.0228(4) Uani 1 1 d .
H12A H 0.5673 0.7615 0.7709 0.027 Uiso 1 1 calc R
C13A C 0.62760(11) 0.66828(12) 0.81701(13) 0.0224(4) Uani 1 1 d .
H13A H 0.6688 0.6929 0.8212 0.027 Uiso 1 1 calc R
C14A C 0.62858(10) 0.59124(12) 0.84037(12) 0.0207(4) Uani 1 1 d .
C15A C 0.69030(11) 0.54703(13) 0.86887(14) 0.0256(5) Uani 1 1 d .
H15A H 0.7319 0.5711 0.8738 0.031 Uiso 1 1 calc R
C16A C 0.69025(11) 0.47194(13) 0.88872(14) 0.0270(5) Uani 1 1 d .
H16A H 0.7320 0.4443 0.9080 0.032 Uiso 1 1 calc R
C17A C 0.62883(10) 0.43267(12) 0.88150(13) 0.0217(4) Uani 1 1 d .
C18A C 0.62818(11) 0.35393(12) 0.89719(13) 0.0243(5) Uani 1 1 d .
H18A H 0.6696 0.3258 0.9160 0.029 Uiso 1 1 calc R
C19A C 0.56774(11) 0.31632(12) 0.88561(13) 0.0235(4) Uani 1 1 d .
H19A H 0.5680 0.2624 0.8948 0.028 Uiso 1 1 calc R
C20A C 0.50681(11) 0.35658(12) 0.86067(13) 0.0211(4) Uani 1 1 d .
H20A H 0.4659 0.3299 0.8536 0.025 Uiso 1 1 calc R
C21A C 0.50467(10) 0.43600(11) 0.84580(12) 0.0176(4) Uani 1 1 d .
C22A C 0.56669(10) 0.47494(11) 0.85532(12) 0.0183(4) Uani 1 1 d .
C23A C 0.56671(10) 0.55471(11) 0.83496(12) 0.0184(4) Uani 1 1 d .
C24A C 0.36013(10) 0.67405(12) 0.79746(13) 0.0207(4) Uani 1 1 d .
C25A C 0.31611(11) 0.72108(12) 0.73263(15) 0.0256(5) Uani 1 1 d .
H25A H 0.2962 0.7026 0.6745 0.031 Uiso 1 1 calc R
C26A C 0.30108(12) 0.79483(13) 0.75244(16) 0.0309(5) Uani 1 1 d .
H26A H 0.2712 0.8265 0.7078 0.037 Uiso 1 1 calc R
C27A C 0.32921(12) 0.82201(13) 0.83631(17) 0.0328(5) Uani 1 1 d .
H27A H 0.3188 0.8724 0.8497 0.039 Uiso 1 1 calc R
C28A C 0.37289(13) 0.77558(13) 0.90154(16) 0.0331(5) Uani 1 1 d .
H28A H 0.3920 0.7942 0.9597 0.040 Uiso 1 1 calc R
C29A C 0.38869(11) 0.70241(12) 0.88230(14) 0.0275(5) Uani 1 1 d .
H29A H 0.4192 0.6713 0.9271 0.033 Uiso 1 1 calc R
C30A C 0.35879(10) 0.38629(11) 0.84991(13) 0.0191(4) Uani 1 1 d .
C31A C 0.39158(11) 0.37898(12) 0.94001(13) 0.0229(4) Uani 1 1 d .
H31A H 0.4182 0.4203 0.9729 0.028 Uiso 1 1 calc R
C32A C 0.38565(11) 0.31204(13) 0.98180(14) 0.0260(5) Uani 1 1 d .
H32A H 0.4094 0.3070 1.0429 0.031 Uiso 1 1 calc R
C33A C 0.34522(11) 0.25222(12) 0.93490(14) 0.0256(5) Uani 1 1 d .
H33A H 0.3412 0.2063 0.9637 0.031 Uiso 1 1 calc R
C34A C 0.31071(11) 0.25988(12) 0.84565(14) 0.0249(5) Uani 1 1 d .
H34A H 0.2822 0.2195 0.8135 0.030 Uiso 1 1 calc R
C35A C 0.31759(10) 0.32634(12) 0.80317(13) 0.0220(4) Uani 1 1 d .
H35A H 0.2941 0.3310 0.7420 0.026 Uiso 1 1 calc R
C36A C 0.39111(12) 0.46524(13) 0.52715(14) 0.0275(5) Uani 1 1 d .
C37A C 0.45270(12) 0.42594(15) 0.54639(16) 0.0342(5) Uani 1 1 d .
C38A C 0.46947(14) 0.40709(15) 0.47517(17) 0.0388(6) Uani 1 1 d .
H38A H 0.5107 0.3804 0.4842 0.047 Uiso 1 1 calc R
C39A C 0.42753(13) 0.42630(15) 0.39225(16) 0.0379(6) Uani 1 1 d .
H39A H 0.4394 0.4142 0.3437 0.045 Uiso 1 1 calc R
C40A C 0.36745(13) 0.46378(14) 0.38140(16) 0.0346(5) Uani 1 1 d .
H40A H 0.3379 0.4766 0.3239 0.042 Uiso 1 1 calc R
C41A C 0.49819(13) 0.40665(17) 0.63820(16) 0.0417(6) Uani 1 1 d .
H41A H 0.5015 0.4511 0.6759 0.063 Uiso 1 1 calc GR
H41B H 0.5436 0.3933 0.6397 0.063 Uiso 1 1 calc GR
H41C H 0.4791 0.3630 0.6589 0.063 Uiso 1 1 calc GR
O1B O 0.80743(8) 0.48151(9) 0.44210(9) 0.0276(3) Uani 1 1 d .
O2B O 0.87777(8) 0.39685(8) 0.78887(10) 0.0274(3) Uani 1 1 d .
O3B O 0.85112(8) 0.65530(8) 0.74235(9) 0.0252(3) Uani 1 1 d .
N1B N 0.87195(9) 0.52933(10) 0.78499(11) 0.0200(4) Uani 1 1 d .
N2B N 0.85985(9) 0.51683(11) 0.91910(12) 0.0257(4) Uani 1 1 d .
C1B C 0.83603(10) 0.49170(11) 0.51858(13) 0.0191(4) Uani 1 1 d .
C2B C 0.86340(10) 0.43274(12) 0.59427(12) 0.0191(4) Uani 1 1 d .
C3B C 0.82393(10) 0.46465(11) 0.65053(13) 0.0190(4) Uani 1 1 d .
H3B H 0.7774 0.4414 0.6314 0.023 Uiso 1 1 calc R
C4B C 0.86055(10) 0.45573(12) 0.74822(13) 0.0205(4) Uani 1 1 d .
C5B C 0.84872(10) 0.58824(12) 0.72389(13) 0.0196(4) Uani 1 1 d .
C6B C 0.81887(10) 0.55238(11) 0.63413(13) 0.0189(4) Uani 1 1 d .
H6B H 0.7700 0.5677 0.6053 0.023 Uiso 1 1 calc R
C7B C 0.85742(10) 0.56739(11) 0.57058(12) 0.0185(4) Uani 1 1 d .
C8B C 0.93189(10) 0.54435(11) 0.61874(12) 0.0169(4) Uani 1 1 d .
C9B C 0.93543(10) 0.46660(11) 0.63320(12) 0.0175(4) Uani 1 1 d .
C10B C 0.99832(10) 0.42866(11) 0.68308(12) 0.0174(4) Uani 1 1 d .
C11B C 1.00359(10) 0.35062(11) 0.70568(12) 0.0190(4) Uani 1 1 d .
H11B H 0.9640 0.3193 0.6869 0.023 Uiso 1 1 calc R
C12B C 1.06607(10) 0.31880(12) 0.75520(13) 0.0213(4) Uani 1 1 d .
H12B H 1.0688 0.2658 0.7696 0.026 Uiso 1 1 calc R
C13B C 1.12458(10) 0.36295(12) 0.78403(13) 0.0208(4) Uani 1 1 d .
H13B H 1.1670 0.3399 0.8175 0.025 Uiso 1 1 calc R
C14B C 1.12181(10) 0.44121(12) 0.76429(13) 0.0193(4) Uani 1 1 d .
C15B C 1.18172(10) 0.48840(12) 0.79571(13) 0.0220(4) Uani 1 1 d .
H15B H 1.2243 0.4658 0.8294 0.026 Uiso 1 1 calc R
C16B C 1.17856(10) 0.56434(12) 0.77813(14) 0.0233(4) Uani 1 1 d .
H16B H 1.2191 0.5941 0.7989 0.028 Uiso 1 1 calc R
C17B C 1.11526(10) 0.60107(12) 0.72871(13) 0.0200(4) Uani 1 1 d .
C18B C 1.11145(11) 0.68051(12) 0.71539(13) 0.0219(4) Uani 1 1 d .
H18B H 1.1518 0.7106 0.7365 0.026 Uiso 1 1 calc R
C19B C 1.04949(11) 0.71564(12) 0.67175(13) 0.0215(4) Uani 1 1 d .
H19B H 1.0476 0.7698 0.6643 0.026 Uiso 1 1 calc R
C20B C 0.98995(10) 0.67276(12) 0.63858(13) 0.0200(4) Uani 1 1 d .
H20B H 0.9479 0.6979 0.6083 0.024 Uiso 1 1 calc R
C21B C 0.99130(10) 0.59301(11) 0.64931(12) 0.0175(4) Uani 1 1 d .
C22B C 1.05481(10) 0.55592(11) 0.69577(12) 0.0168(4) Uani 1 1 d .
C23B C 1.05821(10) 0.47533(11) 0.71327(12) 0.0175(4) Uani 1 1 d .
C24B C 0.85168(10) 0.35045(11) 0.56446(13) 0.0196(4) Uani 1 1 d .
C25B C 0.81248(11) 0.30060(12) 0.59259(14) 0.0239(4) Uani 1 1 d .
H25B H 0.7945 0.3176 0.6343 0.029 Uiso 1 1 calc R
C26B C 0.79937(11) 0.22609(13) 0.56010(14) 0.0275(5) Uani 1 1 d .
H26B H 0.7722 0.1928 0.5793 0.033 Uiso 1 1 calc R
C27B C 0.82562(11) 0.20047(12) 0.50011(14) 0.0274(5) Uani 1 1 d .
H27B H 0.8171 0.1494 0.4785 0.033 Uiso 1 1 calc R
C28B C 0.86457(11) 0.24959(13) 0.47146(14) 0.0274(5) Uani 1 1 d .
H28B H 0.8825 0.2321 0.4299 0.033 Uiso 1 1 calc R
C29B C 0.87747(11) 0.32407(12) 0.50304(14) 0.0242(4) Uani 1 1 d .
H29B H 0.9040 0.3574 0.4828 0.029 Uiso 1 1 calc R
C30B C 0.84044(10) 0.63975(11) 0.51661(13) 0.0184(4) Uani 1 1 d .
C31B C 0.86178(11) 0.64693(12) 0.44662(13) 0.0230(4) Uani 1 1 d .
H31B H 0.8843 0.6053 0.4316 0.028 Uiso 1 1 calc R
C32B C 0.85031(11) 0.71432(12) 0.39885(13) 0.0249(5) Uani 1 1 d .
H32B H 0.8656 0.7190 0.3518 0.030 Uiso 1 1 calc R
C33B C 0.81664(11) 0.77479(12) 0.41936(14) 0.0242(4) Uani 1 1 d .
H33B H 0.8091 0.8211 0.3867 0.029 Uiso 1 1 calc R
C34B C 0.79402(11) 0.76797(12) 0.48735(14) 0.0235(4) Uani 1 1 d .
H34B H 0.7702 0.8092 0.5008 0.028 Uiso 1 1 calc R
C35B C 0.80621(10) 0.70055(12) 0.53613(13) 0.0208(4) Uani 1 1 d .
H35B H 0.7909 0.6962 0.5832 0.025 Uiso 1 1 calc R
C36B C 0.89865(11) 0.54407(12) 0.87797(13) 0.0225(4) Uani 1 1 d .
C37B C 0.95911(11) 0.58534(12) 0.91674(14) 0.0260(5) Uani 1 1 d .
C38B C 0.97872(12) 0.59829(13) 1.00559(15) 0.0299(5) Uani 1 1 d .
H38B H 1.0192 0.6262 1.0358 0.036 Uiso 1 1 calc R
C39B C 0.93997(12) 0.57108(14) 1.05031(15) 0.0307(5) Uani 1 1 d .
H39B H 0.9532 0.5799 1.1111 0.037 Uiso 1 1 calc R
C40B C 0.88106(12) 0.53044(13) 1.00459(14) 0.0291(5) Uani 1 1 d .
H40B H 0.8545 0.5114 1.0356 0.035 Uiso 1 1 calc R
C41B C 1.00082(12) 0.61335(15) 0.86662(15) 0.0344(5) Uani 1 1 d .
H41D H 0.9802 0.6601 0.8346 0.052 Uiso 1 1 calc GR
H41E H 1.0024 0.5736 0.8254 0.052 Uiso 1 1 calc GR
H41F H 1.0472 0.6247 0.9071 0.052 Uiso 1 1 calc GR

loop_
_atom_site_aniso_label
_atom_site_aniso_U_11
_atom_site_aniso_U_22
_atom_site_aniso_U_33
_atom_site_aniso_U_23
_atom_site_aniso_U_13
_atom_site_aniso_U_12
O1A 0.0202(7) 0.0261(8) 0.0238(8) -0.0018(6) 0.0079(6) -0.0013(6)
O2A 0.0444(10) 0.0283(9) 0.0253(8) 0.0027(7) 0.0110(7) -0.0093(7)
O3A 0.0358(9) 0.0261(9) 0.0260(8) 0.0001(6) 0.0108(7) 0.0043(7)
N1A 0.0207(9) 0.0290(10) 0.0177(8) 0.0015(7) 0.0047(7) -0.0026(7)
N2A 0.0309(11) 0.0358(11) 0.0254(10) 0.0005(8) 0.0089(8) -0.0034(9)
C1A 0.0101(9) 0.0216(10) 0.0191(10) 0.0005(8) -0.0003(8) -0.0013(7)
C2A 0.0157(10) 0.0208(10) 0.0185(10) 0.0003(8) 0.0023(8) -0.0007(8)
C3A 0.0155(10) 0.0208(10) 0.0210(10) 0.0021(8) -0.0001(8) -0.0008(8)
C4A 0.0209(11) 0.0290(12) 0.0165(10) 0.0030(8) -0.0008(8) -0.0044(9)
C5A 0.0171(10) 0.0269(11) 0.0171(10) 0.0026(8) 0.0001(8) -0.0011(8)
C6A 0.0146(10) 0.0215(10) 0.0190(10) 0.0020(8) 0.0017(8) -0.0021(8)
C7A 0.0146(10) 0.0212(10) 0.0169(9) 0.0004(8) 0.0020(8) -0.0012(8)
C8A 0.0167(10) 0.0215(10) 0.0135(9) -0.0013(7) 0.0033(7) -0.0028(8)
C9A 0.0164(10) 0.0194(10) 0.0131(9) -0.0007(7) 0.0018(7) 0.0011(8)
C10A 0.0180(10) 0.0217(10) 0.0128(9) -0.0020(7) 0.0033(8) -0.0026(8)
C11A 0.0192(10) 0.0210(10) 0.0182(10) 0.0006(8) 0.0033(8) 0.0008(8)
C12A 0.0261(11) 0.0217(10) 0.0185(10) 0.0014(8) 0.0058(8) -0.0033(8)
C13A 0.0197(10) 0.0266(11) 0.0210(10) -0.0031(8) 0.0077(8) -0.0071(8)
C14A 0.0189(10) 0.0258(11) 0.0162(9) -0.0039(8) 0.0050(8) -0.0028(8)
C15A 0.0150(10) 0.0311(12) 0.0283(11) -0.0040(9) 0.0051(9) -0.0031(9)
C16A 0.0175(11) 0.0298(12) 0.0298(12) -0.0034(9) 0.0043(9) 0.0036(9)
C17A 0.0177(10) 0.0255(11) 0.0190(10) -0.0033(8) 0.0035(8) 0.0016(8)
C18A 0.0212(11) 0.0245(11) 0.0230(10) -0.0013(8) 0.0034(9) 0.0060(8)
C19A 0.0291(11) 0.0171(10) 0.0217(10) 0.0001(8) 0.0066(9) 0.0036(9)
C20A 0.0241(11) 0.0199(10) 0.0175(10) -0.0015(8) 0.0057(8) -0.0021(8)
C21A 0.0178(10) 0.0197(10) 0.0133(9) -0.0022(7) 0.0033(7) 0.0000(8)
C22A 0.0185(10) 0.0210(10) 0.0134(9) -0.0028(7) 0.0036(8) -0.0001(8)
C23A 0.0176(10) 0.0218(10) 0.0135(9) -0.0028(7) 0.0034(8) -0.0009(8)
C24A 0.0144(10) 0.0209(10) 0.0268(11) 0.0002(8) 0.0077(8) -0.0004(8)
C25A 0.0222(11) 0.0227(11) 0.0305(11) 0.0028(9) 0.0080(9) 0.0014(9)
C26A 0.0260(12) 0.0267(12) 0.0416(13) 0.0078(10) 0.0144(10) 0.0064(9)
C27A 0.0369(13) 0.0210(11) 0.0489(15) 0.0003(10) 0.0258(12) 0.0045(10)
C28A 0.0412(14) 0.0267(12) 0.0339(13) -0.0062(10) 0.0169(11) -0.0020(10)
C29A 0.0292(12) 0.0226(11) 0.0290(11) 0.0005(9) 0.0088(9) 0.0008(9)
C30A 0.0167(10) 0.0201(10) 0.0206(10) 0.0014(8) 0.0072(8) 0.0000(8)
C31A 0.0228(11) 0.0237(11) 0.0209(10) -0.0014(8) 0.0066(8) -0.0015(8)
C32A 0.0272(11) 0.0308(12) 0.0205(10) 0.0037(9) 0.0095(9) 0.0023(9)
C33A 0.0281(12) 0.0230(11) 0.0308(11) 0.0058(9) 0.0169(9) -0.0004(9)
C34A 0.0215(11) 0.0230(11) 0.0314(11) -0.0013(9) 0.0112(9) -0.0051(8)
C35A 0.0184(10) 0.0245(11) 0.0217(10) 0.0007(8) 0.0057(8) -0.0009(8)
C36A 0.0275(12) 0.0273(12) 0.0273(11) -0.0017(9) 0.0096(9) -0.0031(9)
C37A 0.0307(13) 0.0386(14) 0.0321(12) 0.0008(10) 0.0102(10) -0.0012(10)
C38A 0.0375(14) 0.0416(15) 0.0404(14) -0.0018(11) 0.0180(12) 0.0014(11)
C39A 0.0425(15) 0.0439(15) 0.0299(13) -0.0051(11) 0.0166(11) -0.0015(12)
C40A 0.0358(14) 0.0389(14) 0.0276(12) -0.0036(10) 0.0099(10) -0.0038(11)
C41A 0.0313(14) 0.0578(17) 0.0363(14) 0.0037(12) 0.0129(11) 0.0061(12)
O1B 0.0272(8) 0.0268(8) 0.0206(8) -0.0015(6) -0.0004(6) -0.0012(6)
O2B 0.0356(9) 0.0212(8) 0.0258(8) 0.0037(6) 0.0116(7) 0.0045(6)
O3B 0.0307(8) 0.0197(8) 0.0248(8) -0.0006(6) 0.0098(6) 0.0009(6)
N1B 0.0201(9) 0.0201(9) 0.0197(8) 0.0006(7) 0.0072(7) 0.0019(7)
N2B 0.0239(10) 0.0287(10) 0.0257(9) 0.0031(7) 0.0105(8) 0.0040(8)
C1B 0.0121(9) 0.0204(10) 0.0230(10) -0.0005(8) 0.0045(8) -0.0005(8)
C2B 0.0160(10) 0.0213(10) 0.0184(9) -0.0007(8) 0.0044(8) 0.0007(8)
C3B 0.0146(10) 0.0192(10) 0.0227(10) -0.0008(8) 0.0063(8) -0.0012(8)
C4B 0.0173(10) 0.0230(11) 0.0237(10) 0.0005(8) 0.0105(8) 0.0001(8)
C5B 0.0145(10) 0.0228(11) 0.0227(10) 0.0008(8) 0.0082(8) 0.0008(8)
C6B 0.0147(10) 0.0198(10) 0.0209(10) 0.0017(8) 0.0051(8) 0.0022(8)
C7B 0.0164(10) 0.0191(10) 0.0185(9) -0.0001(8) 0.0047(8) 0.0009(8)
C8B 0.0176(10) 0.0192(10) 0.0146(9) -0.0008(7) 0.0067(8) 0.0014(8)
C9B 0.0170(10) 0.0216(10) 0.0144(9) -0.0023(7) 0.0065(8) -0.0014(8)
C10B 0.0182(10) 0.0201(10) 0.0151(9) -0.0015(7) 0.0073(8) 0.0003(8)
C11B 0.0189(10) 0.0195(10) 0.0191(10) -0.0017(8) 0.0075(8) -0.0017(8)
C12B 0.0245(11) 0.0187(10) 0.0219(10) 0.0004(8) 0.0100(8) 0.0030(8)
C13B 0.0172(10) 0.0234(10) 0.0210(10) 0.0018(8) 0.0065(8) 0.0060(8)
C14B 0.0173(10) 0.0233(10) 0.0189(10) -0.0006(8) 0.0085(8) 0.0017(8)
C15B 0.0151(10) 0.0259(11) 0.0241(10) 0.0008(8) 0.0063(8) 0.0030(8)
C16B 0.0159(10) 0.0268(11) 0.0265(11) -0.0030(8) 0.0072(8) -0.0029(8)
C17B 0.0186(10) 0.0231(10) 0.0195(10) -0.0018(8) 0.0084(8) -0.0010(8)
C18B 0.0209(10) 0.0220(10) 0.0228(10) -0.0039(8) 0.0081(8) -0.0050(8)
C19B 0.0260(11) 0.0159(10) 0.0239(10) -0.0014(8) 0.0110(9) -0.0022(8)
C20B 0.0198(10) 0.0214(10) 0.0194(10) 0.0005(8) 0.0078(8) 0.0036(8)
C21B 0.0197(10) 0.0195(10) 0.0149(9) -0.0017(7) 0.0082(8) 0.0001(8)
C22B 0.0168(10) 0.0188(10) 0.0168(9) -0.0016(7) 0.0085(8) 0.0004(8)
C23B 0.0178(10) 0.0202(10) 0.0155(9) -0.0021(7) 0.0074(8) 0.0018(8)
C24B 0.0147(10) 0.0189(10) 0.0205(10) 0.0000(8) 0.0013(8) -0.0005(8)
C25B 0.0222(11) 0.0249(11) 0.0229(10) -0.0008(8) 0.0067(8) -0.0021(8)
C26B 0.0243(11) 0.0247(11) 0.0299(11) 0.0015(9) 0.0060(9) -0.0079(9)
C27B 0.0287(12) 0.0178(10) 0.0279(11) -0.0029(8) 0.0014(9) -0.0036(9)
C28B 0.0302(12) 0.0257(11) 0.0252(11) -0.0032(9) 0.0090(9) 0.0002(9)
C29B 0.0249(11) 0.0211(10) 0.0259(11) 0.0006(8) 0.0087(9) -0.0025(9)
C30B 0.0137(9) 0.0198(10) 0.0185(9) 0.0003(8) 0.0022(8) 0.0002(7)
C31B 0.0234(11) 0.0232(11) 0.0219(10) -0.0019(8) 0.0079(9) 0.0036(8)
C32B 0.0274(11) 0.0280(11) 0.0211(10) 0.0030(8) 0.0111(9) 0.0011(9)
C33B 0.0248(11) 0.0215(11) 0.0241(11) 0.0052(8) 0.0065(9) 0.0010(9)
C34B 0.0209(11) 0.0210(10) 0.0272(11) 0.0014(8) 0.0071(9) 0.0046(8)
C35B 0.0179(10) 0.0242(11) 0.0201(10) 0.0014(8) 0.0067(8) 0.0016(8)
C36B 0.0225(11) 0.0220(10) 0.0221(10) 0.0010(8) 0.0073(8) 0.0051(8)
C37B 0.0250(11) 0.0250(11) 0.0277(11) 0.0017(9) 0.0096(9) 0.0033(9)
C38B 0.0277(12) 0.0300(12) 0.0280(12) -0.0036(9) 0.0057(9) -0.0003(9)
C39B 0.0332(13) 0.0356(13) 0.0229(11) -0.0021(9) 0.0100(10) 0.0061(10)
C40B 0.0301(12) 0.0332(12) 0.0258(11) 0.0015(9) 0.0127(10) 0.0045(10)
C41B 0.0292(13) 0.0436(14) 0.0281(12) 0.0007(10) 0.0080(10) -0.0059(11)

loop_
_atom_type_symbol
_atom_type_description
_atom_type_scat_dispersion_real
_atom_type_scat_dispersion_imag
_atom_type_scat_source
C C 0.0033 0.0016 'International Tables Vol C Tables 4.2.6.8 and 6.1.1.4'
H H 0.0000 0.0000 'International Tables Vol C Tables 4.2.6.8 and 6.1.1.4'
N N 0.0061 0.0033 'International Tables Vol C Tables 4.2.6.8 and 6.1.1.4'
O O 0.0106 0.0060 'International Tables Vol C Tables 4.2.6.8 and 6.1.1.4'

loop_
_geom_angle_atom_site_label_1
_geom_angle_atom_site_label_2
_geom_angle_atom_site_label_3
_geom_angle
C4A N1A C5A 113.73(17)
C4A N1A C36A 125.61(18)
C5A N1A C36A 120.65(18)
C36A N2A C40A 117.2(2)
O1A C1A C2A 130.56(18)
O1A C1A C7A 130.49(18)
C7A C1A C2A 98.86(15)
C3A C2A C1A 98.54(15)
C9A C2A C1A 94.59(15)
C9A C2A C3A 106.32(16)
C24A C2A C1A 112.52(16)
C24A C2A C3A 117.61(16)
C24A C2A C9A 122.43(17)
C2A C3A H3A 110.5
C4A C3A C2A 114.88(16)
C4A C3A H3A 110.5
C4A C3A C6A 104.94(17)
C6A C3A C2A 105.16(15)
C6A C3A H3A 110.5
O2A C4A N1A 124.3(2)
O2A C4A C3A 127.8(2)
N1A C4A C3A 107.91(17)
O3A C5A N1A 123.9(2)
O3A C5A C6A 128.15(19)
N1A C5A C6A 107.96(17)
C3A C6A H6A 110.0
C3A C6A C7A 105.51(15)
C5A C6A C3A 105.21(16)
C5A C6A H6A 110.0
C5A C6A C7A 115.94(16)
C7A C6A H6A 110.0
C1A C7A C6A 97.39(15)
C8A C7A C1A 94.41(15)
C8A C7A C6A 108.62(15)
C30A C7A C1A 115.25(16)
C30A C7A C6A 117.17(16)
C30A C7A C8A 119.64(16)
C9A C8A C7A 108.75(17)
C9A C8A C21A 121.81(18)
C21A C8A C7A 129.43(17)
C8A C9A C2A 109.30(17)
C8A C9A C10A 122.20(18)
C10A C9A C2A 128.46(17)
C11A C10A C9A 123.91(18)
C11A C10A C23A 119.29(18)
C23A C10A C9A 116.78(18)
C10A C11A H11A 119.7
C12A C11A C10A 120.52(19)
C12A C11A H11A 119.7
C11A C12A H12A 119.6
C13A C12A C11A 120.86(19)
C13A C12A H12A 119.6
C12A C13A H13A 119.7
C12A C13A C14A 120.70(19)
C14A C13A H13A 119.7
C13A C14A C15A 121.64(19)
C13A C14A C23A 119.50(19)
C23A C14A C15A 118.86(19)
C14A C15A H15A 119.4
C16A C15A C14A 121.1(2)
C16A C15A H15A 119.4
C15A C16A H16A 119.2
C15A C16A C17A 121.7(2)
C17A C16A H16A 119.2
C18A C17A C16A 121.59(19)
C18A C17A C22A 119.42(19)
C22A C17A C16A 118.97(19)
C17A C18A H18A 119.6
C19A C18A C17A 120.72(19)
C19A C18A H18A 119.6
C18A C19A H19A 119.7
C18A C19A C20A 120.67(19)
C20A C19A H19A 119.7
C19A C20A H20A 119.5
C19A C20A C21A 121.05(19)
C21A C20A H20A 119.5
C20A C21A C8A 124.38(18)
C20A C21A C22A 118.60(18)
C22A C21A C8A 117.02(17)
C17A C22A C21A 119.52(18)
C17A C22A C23A 119.46(18)
C23A C22A C21A 120.95(18)
C10A C23A C22A 120.98(18)
C14A C23A C10A 119.10(18)
C14A C23A C22A 119.91(18)
C25A C24A C2A 122.36(19)
C25A C24A C29A 118.7(2)
C29A C24A C2A 118.66(18)
C24A C25A H25A 119.8
C26A C25A C24A 120.5(2)
C26A C25A H25A 119.8
C25A C26A H26A 119.9
C27A C26A C25A 120.3(2)
C27A C26A H26A 119.9
C26A C27A H27A 120.1
C26A C27A C28A 119.8(2)
C28A C27A H27A 120.1
C27A C28A H28A 119.8
C29A C28A C27A 120.3(2)
C29A C28A H28A 119.8
C24A C29A H29A 119.8
C28A C29A C24A 120.4(2)
C28A C29A H29A 119.8
C31A C30A C7A 118.79(18)
C35A C30A C7A 122.29(18)
C35A C30A C31A 118.90(19)
C30A C31A H31A 119.7
C32A C31A C30A 120.5(2)
C32A C31A H31A 119.7
C31A C32A H32A 119.9
C31A C32A C33A 120.3(2)
C33A C32A H32A 119.9
C32A C33A H33A 120.2
C32A C33A C34A 119.6(2)
C34A C33A H33A 120.2
C33A C34A H34A 119.8
C33A C34A C35A 120.3(2)
C35A C34A H34A 119.8
C30A C35A H35A 119.8
C34A C35A C30A 120.32(19)
C34A C35A H35A 119.8
N2A C36A N1A 114.66(19)
N2A C36A C37A 124.7(2)
C37A C36A N1A 120.6(2)
C36A C37A C41A 122.1(2)
C38A C37A C36A 115.6(2)
C38A C37A C41A 122.3(2)
C37A C38A H38A 119.5
C39A C38A C37A 121.1(2)
C39A C38A H38A 119.5
C38A C39A H39A 121.0
C38A C39A C40A 117.9(2)
C40A C39A H39A 121.0
N2A C40A C39A 123.5(2)
N2A C40A H40A 118.2
C39A C40A H40A 118.2
C37A C41A H41A 109.5
C37A C41A H41B 109.5
C37A C41A H41C 109.5
H41A C41A H41B 109.5
H41A C41A H41C 109.5
H41B C41A H41C 109.5
C4B N1B C36B 123.96(16)
C5B N1B C4B 113.65(16)
C5B N1B C36B 122.09(17)
C36B N2B C40B 116.64(19)
O1B C1B C2B 130.13(18)
O1B C1B C7B 130.03(18)
C7B C1B C2B 99.83(15)
C1B C2B C3B 97.04(15)
C9B C2B C1B 95.66(15)
C9B C2B C3B 106.32(15)
C24B C2B C1B 113.46(16)
C24B C2B C3B 118.23(17)
C24B C2B C9B 121.32(17)
C2B C3B H3B 110.4
C4B C3B C2B 114.95(16)
C4B C3B H3B 110.4
C4B C3B C6B 105.20(16)
C6B C3B C2B 105.28(16)
C6B C3B H3B 110.4
O2B C4B N1B 124.66(19)
O2B C4B C3B 127.53(19)
N1B C4B C3B 107.81(16)
O3B C5B N1B 124.04(18)
O3B C5B C6B 127.69(18)
N1B C5B C6B 108.24(16)
C3B C6B H6B 109.8
C3B C6B C7B 105.17(15)
C5B C6B C3B 104.98(16)
C5B C6B H6B 109.8
C5B C6B C7B 117.06(16)
C7B C6B H6B 109.8
C1B C7B C6B 96.46(15)
C8B C7B C1B 95.60(15)
C8B C7B C6B 107.35(15)
C30B C7B C1B 115.27(16)
C30B C7B C6B 117.73(16)
C30B C7B C8B 119.95(17)
C9B C8B C7B 109.15(17)
C9B C8B C21B 122.30(18)
C21B C8B C7B 128.51(17)
C8B C9B C2B 108.94(17)
C8B C9B C10B 122.11(18)
C10B C9B C2B 128.81(17)
C11B C10B C9B 124.21(18)
C11B C10B C23B 119.00(18)
C23B C10B C9B 116.75(17)
C10B C11B H11B 119.7
C12B C11B C10B 120.56(18)
C12B C11B H11B 119.7
C11B C12B H12B 119.4
C13B C12B C11B 121.12(19)
C13B C12B H12B 119.4
C12B C13B H13B 119.8
C12B C13B C14B 120.47(18)
C14B C13B H13B 119.8
C13B C14B C15B 121.25(18)
C13B C14B C23B 119.53(18)
C23B C14B C15B 119.21(18)
C14B C15B H15B 119.5
C16B C15B C14B 121.07(19)
C16B C15B H15B 119.5
C15B C16B H16B 119.3
C15B C16B C17B 121.35(19)
C17B C16B H16B 119.3
C18B C17B C16B 121.18(19)
C18B C17B C22B 119.61(18)
C22B C17B C16B 119.16(18)
C17B C18B H18B 119.7
C19B C18B C17B 120.53(19)
C19B C18B H18B 119.7
C18B C19B H19B 119.6
C18B C19B C20B 120.87(19)
C20B C19B H19B 119.6
C19B C20B H20B 119.7
C19B C20B C21B 120.69(19)
C21B C20B H20B 119.7
C20B C21B C8B 124.36(18)
C20B C21B C22B 119.15(18)
C22B C21B C8B 116.46(17)
C17B C22B C21B 119.13(17)
C17B C22B C23B 119.56(18)
C23B C22B C21B 121.23(17)
C14B C23B C10B 119.29(18)
C14B C23B C22B 119.63(18)
C22B C23B C10B 121.04(17)
C25B C24B C2B 121.95(18)
C25B C24B C29B 118.64(19)
C29B C24B C2B 119.31(18)
C24B C25B H25B 119.7
C26B C25B C24B 120.6(2)
C26B C25B H25B 119.7
C25B C26B H26B 119.9
C27B C26B C25B 120.2(2)
C27B C26B H26B 119.9
C26B C27B H27B 120.1
C26B C27B C28B 119.7(2)
C28B C27B H27B 120.1
C27B C28B H28B 119.8
C29B C28B C27B 120.4(2)
C29B C28B H28B 119.8
C24B C29B H29B 119.8
C28B C29B C24B 120.4(2)
C28B C29B H29B 119.8
C31B C30B C7B 119.09(18)
C35B C30B C7B 122.02(18)
C35B C30B C31B 118.86(18)
C30B C31B H31B 119.8
C32B C31B C30B 120.45(19)
C32B C31B H31B 119.8
C31B C32B H32B 119.9
C33B C32B C31B 120.18(19)
C33B C32B H32B 119.9
C32B C33B H33B 120.0
C34B C33B C32B 120.03(19)
C34B C33B H33B 120.0
C33B C34B H34B 120.1
C33B C34B C35B 119.87(19)
C35B C34B H34B 120.1
C30B C35B C34B 120.60(19)
C30B C35B H35B 119.7
C34B C35B H35B 119.7
N2B C36B N1B 113.99(18)
N2B C36B C37B 125.55(19)
C37B C36B N1B 120.43(19)
C36B C37B C41B 122.7(2)
C38B C37B C36B 115.5(2)
C38B C37B C41B 121.7(2)
C37B C38B H38B 119.7
C39B C38B C37B 120.6(2)
C39B C38B H38B 119.7
C38B C39B H39B 120.8
C38B C39B C40B 118.5(2)
C40B C39B H39B 120.8
N2B C40B C39B 123.2(2)
N2B C40B H40B 118.4
C39B C40B H40B 118.4
C37B C41B H41D 109.5
C37B C41B H41E 109.5
C37B C41B H41F 109.5
H41D C41B H41E 109.5
H41D C41B H41F 109.5
H41E C41B H41F 109.5

loop_
_geom_bond_atom_site_label_1
_geom_bond_atom_site_label_2
_geom_bond_distance
O1A C1A 1.188(2)
O2A C4A 1.206(3)
O3A C5A 1.203(3)
N1A C4A 1.393(3)
N1A C5A 1.398(3)
N1A C36A 1.452(3)
N2A C36A 1.326(3)
N2A C40A 1.335(3)
C1A C2A 1.569(3)
C1A C7A 1.556(3)
C2A C3A 1.566(3)
C2A C9A 1.527(3)
C2A C24A 1.504(3)
C3A H3A 1.0000
C3A C4A 1.523(3)
C3A C6A 1.543(3)
C5A C6A 1.517(3)
C6A H6A 1.0000
C6A C7A 1.567(3)
C7A C8A 1.536(3)
C7A C30A 1.502(3)
C8A C9A 1.375(3)
C8A C21A 1.436(3)
C9A C10A 1.441(3)
C10A C11A 1.400(3)
C10A C23A 1.428(3)
C11A H11A 0.9500
C11A C12A 1.388(3)
C12A H12A 0.9500
C12A C13A 1.385(3)
C13A H13A 0.9500
C13A C14A 1.394(3)
C14A C15A 1.436(3)
C14A C23A 1.428(3)
C15A H15A 0.9500
C15A C16A 1.348(3)
C16A H16A 0.9500
C16A C17A 1.434(3)
C17A C18A 1.396(3)
C17A C22A 1.426(3)
C18A H18A 0.9500
C18A C19A 1.385(3)
C19A H19A 0.9500
C19A C20A 1.389(3)
C20A H20A 0.9500
C20A C21A 1.402(3)
C21A C22A 1.433(3)
C22A C23A 1.429(3)
C24A C25A 1.394(3)
C24A C29A 1.395(3)
C25A H25A 0.9500
C25A C26A 1.391(3)
C26A H26A 0.9500
C26A C27A 1.374(4)
C27A H27A 0.9500
C27A C28A 1.389(3)
C28A H28A 0.9500
C28A C29A 1.384(3)
C29A H29A 0.9500
C30A C31A 1.395(3)
C30A C35A 1.395(3)
C31A H31A 0.9500
C31A C32A 1.384(3)
C32A H32A 0.9500
C32A C33A 1.387(3)
C33A H33A 0.9500
C33A C34A 1.388(3)
C34A H34A 0.9500
C34A C35A 1.389(3)
C35A H35A 0.9500
C36A C37A 1.400(3)
C37A C38A 1.389(3)
C37A C41A 1.502(3)
C38A H38A 0.9500
C38A C39A 1.369(4)
C39A H39A 0.9500
C39A C40A 1.380(4)
C40A H40A 0.9500
C41A H41A 0.9800
C41A H41B 0.9800
C41A H41C 0.9800
O1B C1B 1.195(2)
O2B C4B 1.205(2)
O3B C5B 1.203(2)
N1B C4B 1.400(3)
N1B C5B 1.394(3)
N1B C36B 1.450(3)
N2B C36B 1.333(3)
N2B C40B 1.335(3)
C1B C2B 1.554(3)
C1B C7B 1.546(3)
C2B C3B 1.565(3)
C2B C9B 1.535(3)
C2B C24B 1.505(3)
C3B H3B 1.0000
C3B C4B 1.517(3)
C3B C6B 1.548(3)
C5B C6B 1.514(3)
C6B H6B 1.0000
C6B C7B 1.573(3)
C7B C8B 1.532(3)
C7B C30B 1.508(3)
C8B C9B 1.372(3)
C8B C21B 1.443(3)
C9B C10B 1.439(3)
C10B C11B 1.402(3)
C10B C23B 1.430(3)
C11B H11B 0.9500
C11B C12B 1.386(3)
C12B H12B 0.9500
C12B C13B 1.383(3)
C13B H13B 0.9500
C13B C14B 1.397(3)
C14B C15B 1.436(3)
C14B C23B 1.425(3)
C15B H15B 0.9500
C15B C16B 1.350(3)
C16B H16B 0.9500
C16B C17B 1.434(3)
C17B C18B 1.398(3)
C17B C22B 1.426(3)
C18B H18B 0.9500
C18B C19B 1.382(3)
C19B H19B 0.9500
C19B C20B 1.390(3)
C20B H20B 0.9500
C20B C21B 1.399(3)
C21B C22B 1.430(3)
C22B C23B 1.429(3)
C24B C25B 1.394(3)
C24B C29B 1.397(3)
C25B H25B 0.9500
C25B C26B 1.392(3)
C26B H26B 0.9500
C26B C27B 1.379(3)
C27B H27B 0.9500
C27B C28B 1.388(3)
C28B H28B 0.9500
C28B C29B 1.386(3)
C29B H29B 0.9500
C30B C31B 1.395(3)
C30B C35B 1.387(3)
C31B H31B 0.9500
C31B C32B 1.384(3)
C32B H32B 0.9500
C32B C33B 1.382(3)
C33B H33B 0.9500
C33B C34B 1.381(3)
C34B H34B 0.9500
C34B C35B 1.393(3)
C35B H35B 0.9500
C36B C37B 1.398(3)
C37B C38B 1.388(3)
C37B C41B 1.499(3)
C38B H38B 0.9500
C38B C39B 1.376(3)
C39B H39B 0.9500
C39B C40B 1.387(3)
C40B H40B 0.9500
C41B H41D 0.9800
C41B H41E 0.9800
C41B H41F 0.9800

loop_
_geom_torsion_atom_site_label_1
_geom_torsion_atom_site_label_2
_geom_torsion_atom_site_label_3
_geom_torsion_atom_site_label_4
_geom_torsion
O1A C1A C2A C3A -129.2(2)
O1A C1A C2A C9A 123.5(2)
O1A C1A C2A C24A -4.5(3)
O1A C1A C7A C6A 127.6(2)
O1A C1A C7A C8A -123.0(2)
O1A C1A C7A C30A 2.8(3)
O3A C5A C6A C3A -175.3(2)
O3A C5A C6A C7A 68.6(3)
N1A C5A C6A C3A 3.2(2)
N1A C5A C6A C7A -112.96(18)
N1A C36A C37A C38A 178.4(2)
N1A C36A C37A C41A -2.7(4)
N2A C36A C37A C38A 1.7(4)
N2A C36A C37A C41A -179.3(2)
C1A C2A C3A C4A -145.57(17)
C1A C2A C3A C6A -30.74(19)
C1A C2A C9A C8A 32.50(18)
C1A C2A C9A C10A -149.80(19)
C1A C2A C24A C25A -120.4(2)
C1A C2A C24A C29A 53.8(2)
C1A C7A C8A C9A -34.64(18)
C1A C7A C8A C21A 144.7(2)
C1A C7A C30A C31A -57.2(2)
C1A C7A C30A C35A 124.7(2)
C2A C1A C7A C6A -55.68(16)
C2A C1A C7A C8A 53.76(15)
C2A C1A C7A C30A 179.55(16)
C2A C3A C4A O2A -59.8(3)
C2A C3A C4A N1A 119.90(18)
C2A C3A C6A C5A -126.39(16)
C2A C3A C6A C7A -3.3(2)
C2A C9A C10A C11A -4.3(3)
C2A C9A C10A C23A 177.10(18)
C2A C24A C25A C26A 174.25(19)
C2A C24A C29A C28A -173.8(2)
C3A C2A C9A C8A -67.79(19)
C3A C2A C9A C10A 109.9(2)
C3A C2A C24A C25A -7.0(3)
C3A C2A C24A C29A 167.29(18)
C3A C6A C7A C1A 36.22(18)
C3A C6A C7A C8A -61.0(2)
C3A C6A C7A C30A 159.59(17)
C4A N1A C5A O3A 178.51(19)
C4A N1A C5A C6A -0.1(2)
C4A N1A C36A N2A -68.4(3)
C4A N1A C36A C37A 114.7(2)
C4A C3A C6A C5A -4.8(2)
C4A C3A C6A C7A 118.26(17)
C5A N1A C4A O2A 176.5(2)
C5A N1A C4A C3A -3.2(2)
C5A N1A C36A N2A 110.3(2)
C5A N1A C36A C37A -66.7(3)
C5A C6A C7A C1A 152.19(17)
C5A C6A C7A C8A 55.0(2)
C5A C6A C7A C30A -84.4(2)
C6A C3A C4A O2A -174.8(2)
C6A C3A C4A N1A 4.9(2)
C6A C7A C8A C9A 64.7(2)
C6A C7A C8A C21A -116.0(2)
C6A C7A C30A C31A -170.85(18)
C6A C7A C30A C35A 11.0(3)
C7A C1A C2A C3A 54.05(16)
C7A C1A C2A C9A -53.23(15)
C7A C1A C2A C24A 178.78(15)
C7A C8A C9A C2A 1.2(2)
C7A C8A C9A C10A -176.67(17)
C7A C8A C21A C20A 2.5(3)
C7A C8A C21A C22A -178.58(18)
C7A C30A C31A C32A -175.52(19)
C7A C30A C35A C34A 176.76(19)
C8A C7A C30A C31A 54.3(3)
C8A C7A C30A C35A -123.9(2)
C8A C9A C10A C11A 173.12(18)
C8A C9A C10A C23A -5.5(3)
C8A C21A C22A C17A 179.51(17)
C8A C21A C22A C23A -3.5(3)
C9A C2A C3A C4A -48.2(2)
C9A C2A C3A C6A 66.63(19)
C9A C2A C24A C25A 128.1(2)
C9A C2A C24A C29A -57.6(3)
C9A C8A C21A C20A -178.30(18)
C9A C8A C21A C22A 0.6(3)
C9A C10A C11A C12A 179.66(18)
C9A C10A C23A C14A -179.02(17)
C9A C10A C23A C22A 2.5(3)
C10A C11A C12A C13A -0.1(3)
C11A C10A C23A C14A 2.3(3)
C11A C10A C23A C22A -176.16(17)
C11A C12A C13A C14A 1.4(3)
C12A C13A C14A C15A 178.43(19)
C12A C13A C14A C23A -0.8(3)
C13A C14A C15A C16A -177.9(2)
C13A C14A C23A C10A -1.1(3)
C13A C14A C23A C22A 177.43(18)
C14A C15A C16A C17A 0.7(3)
C15A C14A C23A C10A 179.70(18)
C15A C14A C23A C22A -1.8(3)
C15A C16A C17A C18A 176.2(2)
C15A C16A C17A C22A -2.1(3)
C16A C17A C18A C19A -176.7(2)
C16A C17A C22A C21A 178.49(18)
C16A C17A C22A C23A 1.5(3)
C17A C18A C19A C20A -1.9(3)
C17A C22A C23A C10A 178.89(17)
C17A C22A C23A C14A 0.4(3)
C18A C17A C22A C21A 0.2(3)
C18A C17A C22A C23A -176.83(18)
C18A C19A C20A C21A 0.6(3)
C19A C20A C21A C8A -179.95(18)
C19A C20A C21A C22A 1.1(3)
C20A C21A C22A C17A -1.5(3)
C20A C21A C22A C23A 175.49(17)
C21A C8A C9A C2A -178.16(17)
C21A C8A C9A C10A 4.0(3)
C21A C22A C23A C10A 1.9(3)
C21A C22A C23A C14A -176.55(17)
C22A C17A C18A C19A 1.5(3)
C23A C10A C11A C12A -1.8(3)
C23A C14A C15A C16A 1.3(3)
C24A C2A C3A C4A 93.4(2)
C24A C2A C3A C6A -151.77(17)
C24A C2A C9A C8A 152.90(18)
C24A C2A C9A C10A -29.4(3)
C24A C25A C26A C27A -0.3(3)
C25A C24A C29A C28A 0.7(3)
C25A C26A C27A C28A 0.0(3)
C26A C27A C28A C29A 0.6(4)
C27A C28A C29A C24A -1.0(4)
C29A C24A C25A C26A 0.0(3)
C30A C7A C8A C9A -157.06(17)
C30A C7A C8A C21A 22.2(3)
C30A C31A C32A C33A -2.1(3)
C31A C30A C35A C34A -1.4(3)
C31A C32A C33A C34A 0.0(3)
C32A C33A C34A C35A 1.3(3)
C33A C34A C35A C30A -0.6(3)
C35A C30A C31A C32A 2.7(3)
C36A N1A C4A O2A -4.7(3)
C36A N1A C4A C3A 175.54(18)
C36A N1A C5A O3A -0.3(3)
C36A N1A C5A C6A -178.85(17)
C36A N2A C40A C39A 0.6(4)
C36A C37A C38A C39A -0.1(4)
C37A C38A C39A C40A -1.1(4)
C38A C39A C40A N2A 0.9(4)
C40A N2A C36A N1A -178.8(2)
C40A N2A C36A C37A -2.0(3)
C41A C37A C38A C39A -179.1(3)
O1B C1B C2B C3B -124.5(2)
O1B C1B C2B C9B 128.2(2)
O1B C1B C2B C24B 0.4(3)
O1B C1B C7B C6B 124.0(2)
O1B C1B C7B C8B -127.8(2)
O1B C1B C7B C30B -0.9(3)
O3B C5B C6B C3B -174.9(2)
O3B C5B C6B C7B 68.9(3)
N1B C5B C6B C3B 3.0(2)
N1B C5B C6B C7B -113.17(18)
N1B C36B C37B C38B 177.92(19)
N1B C36B C37B C41B -2.7(3)
N2B C36B C37B C38B -0.3(3)
N2B C36B C37B C41B 179.1(2)
C1B C2B C3B C4B -147.96(17)
C1B C2B C3B C6B -32.70(18)
C1B C2B C9B C8B 31.36(19)
C1B C2B C9B C10B -152.99(19)
C1B C2B C24B C25B -119.1(2)
C1B C2B C24B C29B 57.2(2)
C1B C7B C8B C9B -32.78(19)
C1B C7B C8B C21B 149.52(19)
C1B C7B C30B C31B -53.1(2)
C1B C7B C30B C35B 129.1(2)
C2B C1B C7B C6B -56.81(16)
C2B C1B C7B C8B 51.41(16)
C2B C1B C7B C30B 178.36(16)
C2B C3B C4B O2B -61.3(3)
C2B C3B C4B N1B 118.35(18)
C2B C3B C6B C5B -125.42(16)
C2B C3B C6B C7B -1.33(19)
C2B C9B C10B C11B -0.6(3)
C2B C9B C10B C23B -178.43(18)
C2B C24B C25B C26B 176.35(19)
C2B C24B C29B C28B -176.91(19)
C3B C2B C9B C8B -67.69(19)
C3B C2B C9B C10B 108.0(2)
C3B C2B C24B C25B -6.5(3)
C3B C2B C24B C29B 169.80(18)
C3B C6B C7B C1B 34.95(17)
C3B C6B C7B C8B -63.00(19)
C3B C6B C7B C30B 157.97(16)
C4B N1B C5B O3B 176.84(19)
C4B N1B C5B C6B -1.2(2)
C4B N1B C36B N2B -60.7(3)
C4B N1B C36B C37B 120.9(2)
C4B C3B C6B C5B -3.6(2)
C4B C3B C6B C7B 120.50(16)
C5B N1B C4B O2B 178.42(19)
C5B N1B C4B C3B -1.2(2)
C5B N1B C36B N2B 112.6(2)
C5B N1B C36B C37B -65.9(3)
C5B C6B C7B C1B 151.01(17)
C5B C6B C7B C8B 53.1(2)
C5B C6B C7B C30B -86.0(2)
C6B C3B C4B O2B -176.6(2)
C6B C3B C4B N1B 3.0(2)
C6B C7B C8B C9B 65.79(19)
C6B C7B C8B C21B -111.9(2)
C6B C7B C30B C31B -166.00(18)
C6B C7B C30B C35B 16.2(3)
C7B C1B C2B C3B 56.25(16)
C7B C1B C2B C9B -51.01(16)
C7B C1B C2B C24B -178.78(16)
C7B C8B C9B C2B 0.8(2)
C7B C8B C9B C10B -175.20(16)
C7B C8B C21B C20B -0.5(3)
C7B C8B C21B C22B 177.56(18)
C7B C30B C31B C32B -176.39(19)
C7B C30B C35B C34B 177.08(18)
C8B C7B C30B C31B 60.2(3)
C8B C7B C30B C35B -117.6(2)
C8B C9B C10B C11B 174.51(18)
C8B C9B C10B C23B -3.3(3)
C8B C21B C22B C17B -179.14(17)
C8B C21B C22B C23B -2.2(3)
C9B C2B C3B C4B -49.9(2)
C9B C2B C3B C6B 65.34(18)
C9B C2B C24B C25B 127.9(2)
C9B C2B C24B C29B -55.8(3)
C9B C8B C21B C20B -177.89(18)
C9B C8B C21B C22B 0.1(3)
C9B C10B C11B C12B -178.93(18)
C9B C10B C23B C14B 178.92(17)
C9B C10B C23B C22B 1.2(3)
C10B C11B C12B C13B 0.4(3)
C11B C10B C23B C14B 1.0(3)
C11B C10B C23B C22B -176.71(17)
C11B C12B C13B C14B 0.5(3)
C12B C13B C14B C15B 178.25(18)
C12B C13B C14B C23B -0.6(3)
C13B C14B C15B C16B -178.49(19)
C13B C14B C23B C10B -0.1(3)
C13B C14B C23B C22B 177.64(18)
C14B C15B C16B C17B 1.0(3)
C15B C14B C23B C10B -179.03(17)
C15B C14B C23B C22B -1.3(3)
C15B C16B C17B C18B 175.8(2)
C15B C16B C17B C22B -1.5(3)
C16B C17B C18B C19B -176.41(19)
C16B C17B C22B C21B 177.65(17)
C16B C17B C22B C23B 0.6(3)
C17B C18B C19B C20B -1.4(3)
C17B C22B C23B C10B 178.44(17)
C17B C22B C23B C14B 0.7(3)
C18B C17B C22B C21B 0.2(3)
C18B C17B C22B C23B -176.78(18)
C18B C19B C20B C21B 0.6(3)
C19B C20B C21B C8B 178.60(18)
C19B C20B C21B C22B 0.6(3)
C20B C21B C22B C17B -1.0(3)
C20B C21B C22B C23B 175.95(17)
C21B C8B C9B C2B 178.67(16)
C21B C8B C9B C10B 2.7(3)
C21B C22B C23B C10B 1.5(3)
C21B C22B C23B C14B -176.21(17)
C22B C17B C18B C19B 1.0(3)
C23B C10B C11B C12B -1.2(3)
C23B C14B C15B C16B 0.4(3)
C24B C2B C3B C4B 90.6(2)
C24B C2B C3B C6B -154.13(17)
C24B C2B C9B C8B 153.28(18)
C24B C2B C9B C10B -31.1(3)
C24B C25B C26B C27B 0.6(3)
C25B C24B C29B C28B -0.5(3)
C25B C26B C27B C28B -0.7(3)
C26B C27B C28B C29B 0.3(3)
C27B C28B C29B C24B 0.3(3)
C29B C24B C25B C26B 0.0(3)
C30B C7B C8B C9B -156.26(17)
C30B C7B C8B C21B 26.0(3)
C30B C31B C32B C33B -1.0(3)
C31B C30B C35B C34B -0.7(3)
C31B C32B C33B C34B -0.3(3)
C32B C33B C34B C35B 1.1(3)
C33B C34B C35B C30B -0.6(3)
C35B C30B C31B C32B 1.5(3)
C36B N1B C4B O2B -7.8(3)
C36B N1B C4B C3B 172.53(17)
C36B N1B C5B O3B 2.9(3)
C36B N1B C5B C6B -175.07(17)
C36B N2B C40B C39B 0.4(3)
C36B C37B C38B C39B 0.3(3)
C37B C38B C39B C40B 0.1(3)
C38B C39B C40B N2B -0.4(4)
C40B N2B C36B N1B -178.35(18)
C40B N2B C36B C37B 0.0(3)
C41B C37B C38B C39B -179.1(2)
